data_7118436
loop_
_publ_author_name
'LaPierre, Etienne A.'
'Piers, Warren E.'
'Spasyuk, Denis M.'
'Bi, David W.'

_publ_section_title
;
 Activation of Si-H bonds across the nickel carbene bond in electron rich
 nickel PCcarbeneP pincer complexes.
;
_journal_issue 7
_journal_name_full 'Chemical communications (Cambridge, England)'
_journal_page_first 1361
_journal_page_last 1364
_journal_paper_doi 10.1039/c5cc09349j
_journal_volume 52
_journal_year 2016
_chemical_absolute_configuration ad
_chemical_formula_moiety 'C43 H52 Ni P2 Si'
_chemical_formula_sum 'C43 H52 Ni P2 Si'
_chemical_formula_weight 717.58
_space_group_crystal_system orthorhombic
_space_group_IT_number 19
_space_group_name_Hall 'P 2ac 2ab'
_space_group_name_H-M_alt 'P 21 21 21'
_symmetry_space_group_name_Hall 'P 2ac 2ab'
_symmetry_space_group_name_H-M 'P 21 21 21'
_atom_sites_solution_hydrogens geom
_audit_creation_method SHELXL-2014/7
_audit_update_record
;
2015-11-08 deposited with the CCDC.
2015-11-30 downloaded from the CCDC.
;
_cell_angle_alpha 90
_cell_angle_beta 90
_cell_angle_gamma 90
_cell_formula_units_Z 4
_cell_length_a 12.9100(5)
_cell_length_b 15.4920(4)
_cell_length_c 19.2540(6)
_cell_measurement_reflns_used 6073
_cell_measurement_temperature 173(2)
_cell_measurement_theta_max 25.3
_cell_measurement_theta_min 0.998
_cell_volume 3850.8(2)
_computing_cell_refinement Denzo
_computing_data_collection 'Collect (Bruker AXS BV, 1997-2004)'
_computing_data_reduction ScalaPack
_computing_molecular_graphics XP
_computing_publication_material 'Diamond 3.2k'
_computing_structure_refinement 'SHELXL-2014/7 (Sheldrick, 2014)'
_computing_structure_solution Sir-97
_diffrn_ambient_temperature 173(2)
_diffrn_measured_fraction_theta_full 0.996
_diffrn_measured_fraction_theta_max 0.992
_diffrn_measurement_device_type '95mm CCD camera on \k-goniostat'
_diffrn_measurement_method '\w scan'
_diffrn_radiation_type MoK\a
_diffrn_radiation_wavelength 0.71073
_diffrn_reflns_av_R_equivalents 0.0527
_diffrn_reflns_av_unetI/netI 0.0628
_diffrn_reflns_laue_measured_fraction_full 0.996
_diffrn_reflns_laue_measured_fraction_max 0.992
_diffrn_reflns_limit_h_max 15
_diffrn_reflns_limit_h_min -15
_diffrn_reflns_limit_k_max 18
_diffrn_reflns_limit_k_min -18
_diffrn_reflns_limit_l_max 23
_diffrn_reflns_limit_l_min -20
_diffrn_reflns_number 12201
_diffrn_reflns_point_group_measured_fraction_full 0.997
_diffrn_reflns_point_group_measured_fraction_max 0.994
_diffrn_reflns_theta_full 25.242
_diffrn_reflns_theta_max 25.427
_diffrn_reflns_theta_min 1.687
_diffrn_source 'Sealed X-ray tube'
_exptl_absorpt_coefficient_mu 0.647
_exptl_absorpt_correction_T_max 0.886
_exptl_absorpt_correction_T_min 0.826
_exptl_absorpt_correction_type multi-scan
_exptl_absorpt_process_details SADABS
_exptl_crystal_colour dark-red
_exptl_crystal_density_diffrn 1.238
_exptl_crystal_description prism
_exptl_crystal_F_000 1528
_exptl_crystal_size_max 0.280
_exptl_crystal_size_mid 0.260
_exptl_crystal_size_min 0.200
_refine_diff_density_max 0.376
_refine_diff_density_min -0.257
_refine_diff_density_rms 0.065
_refine_ls_abs_structure_details
;
 Refined as an inversion twin.
;
_refine_ls_abs_structure_Flack 0.07(3)
_refine_ls_extinction_method none
_refine_ls_goodness_of_fit_ref 1.045
_refine_ls_hydrogen_treatment constr
_refine_ls_matrix_type full
_refine_ls_number_parameters 425
_refine_ls_number_reflns 6881
_refine_ls_number_restraints 0
_refine_ls_restrained_S_all 1.045
_refine_ls_R_factor_all 0.0839
_refine_ls_R_factor_gt 0.0601
_refine_ls_shift/su_max 0.000
_refine_ls_shift/su_mean 0.000
_refine_ls_structure_factor_coef Fsqd
_refine_ls_weighting_details 'w=1/[\s^2^(Fo^2^)+(0.0216P)^2^+9.7562P] where P=(Fo^2^+2Fc^2^)/3'
_refine_ls_weighting_scheme calc
_refine_ls_wR_factor_gt 0.1151
_refine_ls_wR_factor_ref 0.1314
_reflns_Friedel_coverage 0.795
_reflns_friedel_fraction_full 0.999
_reflns_friedel_fraction_max 0.996
_reflns_number_gt 5575
_reflns_number_total 6881
_reflns_threshold_expression 'I > 2\s(I)'
_cod_data_source_file c5cc09349j2.cif
_cod_data_source_block EL1019
_cod_database_code 7118436
_shelx_shelxl_version_number 2014/7
_shelx_space_group_comment
;
The symmetry employed for this shelxl refinement is uniquely defined
by the following loop, which should always be used as a source of
symmetry information in preference to the above space-group names.
They are only intended as comments.
;
_shelx_estimated_absorpt_t_min 0.840
_shelx_estimated_absorpt_t_max 0.882

loop_
_space_group_symop_operation_xyz
'x, y, z'
'-x+1/2, -y, z+1/2'
'x+1/2, -y+1/2, -z'
'-x, y+1/2, -z+1/2'

loop_
_atom_site_label
_atom_site_type_symbol
_atom_site_fract_x
_atom_site_fract_y
_atom_site_fract_z
_atom_site_U_iso_or_equiv
_atom_site_adp_type
_atom_site_occupancy
_atom_site_site_symmetry_order
_atom_site_calc_flag
_atom_site_refinement_flags_posn
_atom_site_refinement_flags_adp
Ni1 Ni 0.56374(8) 0.78484(6) 0.73694(4) 0.0353(2) Uani 1 1 d . .
P1 P 0.64204(17) 0.76888(15) 0.63664(10) 0.0418(5) Uani 1 1 d . .
P2 P 0.43789(18) 0.76251(12) 0.80929(9) 0.0341(4) Uani 1 1 d . .
Si1 Si 0.69222(17) 0.76110(15) 0.82032(11) 0.0386(5) Uani 1 1 d . .
C1 C 0.8215(8) 0.8701(7) 0.6209(5) 0.070(3) Uani 1 1 d . .
H1A H 0.7756 0.9113 0.5975 0.104 Uiso 1 1 calc R U
H1B H 0.8238 0.8831 0.6707 0.104 Uiso 1 1 calc R U
H1C H 0.8914 0.8747 0.6013 0.104 Uiso 1 1 calc R U
C2 C 0.8486(7) 0.7115(8) 0.6452(5) 0.072(3) Uani 1 1 d . .
H2A H 0.8198 0.6538 0.6371 0.108 Uiso 1 1 calc R U
H2B H 0.9188 0.7144 0.6259 0.108 Uiso 1 1 calc R U
H2C H 0.8511 0.7229 0.6953 0.108 Uiso 1 1 calc R U
C3 C 0.7806(7) 0.7786(7) 0.6101(4) 0.058(2) Uani 1 1 d . .
H3 H 0.7835 0.7668 0.5591 0.069 Uiso 1 1 calc R U
C4 C 0.6540(10) 0.6382(7) 0.5305(4) 0.078(3) Uani 1 1 d . .
H4A H 0.7295 0.6420 0.5350 0.116 Uiso 1 1 calc R U
H4B H 0.6346 0.5794 0.5169 0.116 Uiso 1 1 calc R U
H4C H 0.6303 0.6789 0.4949 0.116 Uiso 1 1 calc R U
C5 C 0.6035(7) 0.6605(6) 0.6001(4) 0.047(2) Uani 1 1 d . .
H5 H 0.6255 0.6155 0.6343 0.056 Uiso 1 1 calc R U
C6 C 0.4868(8) 0.6546(7) 0.5932(5) 0.064(3) Uani 1 1 d . .
H6A H 0.4545 0.6689 0.6378 0.096 Uiso 1 1 calc R U
H6B H 0.4630 0.6954 0.5577 0.096 Uiso 1 1 calc R U
H6C H 0.4673 0.5958 0.5797 0.096 Uiso 1 1 calc R U
C7 C 0.5745(8) 0.8443(5) 0.5796(4) 0.047(2) Uani 1 1 d . .
C8 C 0.6086(8) 0.8730(6) 0.5137(4) 0.060(3) Uani 1 1 d . .
H8 H 0.6718 0.8522 0.4949 0.071 Uiso 1 1 calc R U
C9 C 0.5500(10) 0.9307(6) 0.4773(4) 0.069(3) Uani 1 1 d . .
H9 H 0.5729 0.9503 0.4332 0.083 Uiso 1 1 calc R U
C10 C 0.4574(9) 0.9610(7) 0.5043(5) 0.067(3) Uani 1 1 d . .
H10 H 0.4167 1.0010 0.4786 0.080 Uiso 1 1 calc R U
C11 C 0.4243(9) 0.9324(6) 0.5694(4) 0.061(3) Uani 1 1 d . .
H11 H 0.3611 0.9535 0.5882 0.073 Uiso 1 1 calc R U
C12 C 0.4824(7) 0.8738(5) 0.6070(4) 0.043(2) Uani 1 1 d . .
C13 C 0.4519(6) 0.8429(5) 0.6794(4) 0.0408(18) Uani 1 1 d . .
H13 H 0.4421 0.8986 0.7047 0.049 Uiso 1 1 calc R U
C14 C 0.3481(6) 0.8014(5) 0.6874(4) 0.0389(18) Uani 1 1 d . .
C15 C 0.2721(6) 0.7914(6) 0.6359(4) 0.048(2) Uani 1 1 d . .
H15 H 0.2876 0.8081 0.5896 0.058 Uiso 1 1 calc R U
C16 C 0.1764(7) 0.7584(6) 0.6507(4) 0.049(2) Uani 1 1 d . .
H16 H 0.1263 0.7532 0.6147 0.059 Uiso 1 1 calc R U
C17 C 0.1520(6) 0.7326(6) 0.7165(4) 0.048(2) Uani 1 1 d . .
H17 H 0.0845 0.7114 0.7265 0.057 Uiso 1 1 calc R U
C18 C 0.2256(6) 0.7374(5) 0.7687(4) 0.0420(19) Uani 1 1 d . .
H18 H 0.2092 0.7194 0.8146 0.050 Uiso 1 1 calc R U
C19 C 0.3232(6) 0.7687(5) 0.7533(3) 0.0362(17) Uani 1 1 d . .
C20 C 0.4342(9) 0.5871(5) 0.7819(5) 0.064(3) Uani 1 1 d . .
H20A H 0.4828 0.6049 0.7455 0.096 Uiso 1 1 calc R U
H20B H 0.4523 0.5290 0.7981 0.096 Uiso 1 1 calc R U
H20C H 0.3636 0.5867 0.7632 0.096 Uiso 1 1 calc R U
C21 C 0.3663(8) 0.6250(7) 0.9003(5) 0.077(3) Uani 1 1 d . .
H21A H 0.3722 0.6668 0.9383 0.115 Uiso 1 1 calc R U
H21B H 0.2951 0.6250 0.8825 0.115 Uiso 1 1 calc R U
H21C H 0.3838 0.5673 0.9174 0.115 Uiso 1 1 calc R U
C22 C 0.4404(7) 0.6498(5) 0.8422(4) 0.0450(19) Uani 1 1 d . .
H22 H 0.5112 0.6419 0.8621 0.054 Uiso 1 1 calc R U
C23 C 0.3038(7) 0.8416(7) 0.9096(5) 0.064(3) Uani 1 1 d . .
H23A H 0.2833 0.7837 0.9249 0.096 Uiso 1 1 calc R U
H23B H 0.3001 0.8816 0.9490 0.096 Uiso 1 1 calc R U
H23C H 0.2569 0.8612 0.8729 0.096 Uiso 1 1 calc R U
C24 C 0.4458(8) 0.9286(5) 0.8583(4) 0.055(2) Uani 1 1 d . .
H24A H 0.5168 0.9273 0.8403 0.082 Uiso 1 1 calc R U
H24B H 0.3986 0.9481 0.8216 0.082 Uiso 1 1 calc R U
H24C H 0.4419 0.9685 0.8977 0.082 Uiso 1 1 calc R U
C25 C 0.4147(6) 0.8389(5) 0.8817(4) 0.043(2) Uani 1 1 d . .
H25 H 0.4613 0.8221 0.9210 0.052 Uiso 1 1 calc R U
C26 C 0.6575(6) 0.7830(6) 0.9161(4) 0.0440(19) Uani 1 1 d . .
C27 C 0.6192(6) 0.7168(7) 0.9590(4) 0.055(2) Uani 1 1 d . .
H27 H 0.6194 0.6592 0.9423 0.066 Uiso 1 1 calc R U
C28 C 0.5811(7) 0.7334(8) 1.0251(4) 0.064(3) Uani 1 1 d . .
H28 H 0.5539 0.6875 1.0522 0.077 Uiso 1 1 calc R U
C29 C 0.5827(8) 0.8150(9) 1.0511(5) 0.072(3) Uani 1 1 d . .
H29 H 0.5548 0.8263 1.0958 0.087 Uiso 1 1 calc R U
C30 C 0.6248(7) 0.8817(8) 1.0123(5) 0.067(3) Uani 1 1 d . .
H30 H 0.6291 0.9382 1.0313 0.080 Uiso 1 1 calc R U
C31 C 0.6608(7) 0.8654(7) 0.9450(4) 0.057(3) Uani 1 1 d . .
H31 H 0.6882 0.9117 0.9184 0.069 Uiso 1 1 calc R U
C32 C 0.7982(7) 0.8451(6) 0.8071(4) 0.0426(19) Uani 1 1 d . .
C33 C 0.7695(7) 0.9303(6) 0.7936(5) 0.054(2) Uani 1 1 d . .
H33 H 0.6979 0.9435 0.7890 0.065 Uiso 1 1 calc R U
C34 C 0.8403(9) 0.9954(7) 0.7867(5) 0.072(3) Uani 1 1 d . .
H34 H 0.8174 1.0527 0.7781 0.086 Uiso 1 1 calc R U
C35 C 0.9440(9) 0.9784(6) 0.7921(5) 0.063(2) Uani 1 1 d . .
H35 H 0.9936 1.0233 0.7872 0.075 Uiso 1 1 calc R U
C36 C 0.9747(7) 0.8953(7) 0.8049(5) 0.061(3) Uani 1 1 d . .
H36 H 1.0465 0.8825 0.8083 0.073 Uiso 1 1 calc R U
C37 C 0.9039(7) 0.8302(6) 0.8128(4) 0.051(2) Uani 1 1 d . .
H37 H 0.9276 0.7735 0.8224 0.062 Uiso 1 1 calc R U
C38 C 0.7572(6) 0.6509(5) 0.8281(4) 0.0408(19) Uani 1 1 d . .
C39 C 0.8270(7) 0.6335(6) 0.8815(4) 0.051(2) Uani 1 1 d . .
H39 H 0.8425 0.6774 0.9144 0.062 Uiso 1 1 calc R U
C40 C 0.8739(7) 0.5543(6) 0.8877(5) 0.059(3) Uani 1 1 d . .
H40 H 0.9206 0.5440 0.9249 0.070 Uiso 1 1 calc R U
C41 C 0.8542(8) 0.4894(6) 0.8406(6) 0.068(3) Uani 1 1 d . .
H41 H 0.8880 0.4352 0.8445 0.082 Uiso 1 1 calc R U
C42 C 0.7853(8) 0.5042(6) 0.7880(5) 0.061(3) Uani 1 1 d . .
H42 H 0.7706 0.4599 0.7554 0.073 Uiso 1 1 calc R U
C43 C 0.7369(7) 0.5835(6) 0.7820(5) 0.049(2) Uani 1 1 d . .
H43 H 0.6885 0.5923 0.7455 0.059 Uiso 1 1 calc R U

loop_
_atom_site_aniso_label
_atom_site_aniso_U_11
_atom_site_aniso_U_22
_atom_site_aniso_U_33
_atom_site_aniso_U_23
_atom_site_aniso_U_13
_atom_site_aniso_U_12
Ni1 0.0360(5) 0.0405(5) 0.0295(4) 0.0014(4) 0.0002(4) -0.0012(6)
P1 0.0460(12) 0.0466(13) 0.0327(9) 0.0005(10) 0.0058(9) -0.0008(11)
P2 0.0340(9) 0.0375(11) 0.0308(8) 0.0011(7) 0.0004(9) 0.0020(11)
Si1 0.0369(12) 0.0439(14) 0.0350(11) 0.0031(10) -0.0018(9) 0.0016(11)
C1 0.071(7) 0.072(7) 0.066(6) 0.003(5) 0.004(5) -0.022(6)
C2 0.044(5) 0.102(9) 0.069(6) -0.002(6) 0.009(5) 0.004(6)
C3 0.054(5) 0.079(7) 0.041(4) 0.000(5) 0.016(4) -0.002(6)
C4 0.111(9) 0.074(7) 0.048(5) -0.016(5) 0.032(6) -0.014(7)
C5 0.059(6) 0.047(5) 0.034(4) -0.001(4) 0.001(4) -0.001(4)
C6 0.069(7) 0.054(6) 0.069(6) -0.007(5) -0.005(5) -0.004(5)
C7 0.066(6) 0.042(4) 0.033(4) -0.001(3) 0.003(4) -0.009(5)
C8 0.092(8) 0.053(6) 0.034(4) 0.004(4) 0.008(4) -0.001(5)
C9 0.103(9) 0.069(6) 0.036(4) 0.019(4) 0.002(6) -0.019(7)
C10 0.089(9) 0.065(6) 0.047(5) 0.018(5) -0.024(6) -0.009(6)
C11 0.076(7) 0.061(6) 0.047(5) 0.011(4) -0.010(5) -0.012(6)
C12 0.053(5) 0.043(5) 0.035(4) 0.008(4) -0.009(4) -0.006(4)
C13 0.042(5) 0.042(4) 0.039(4) 0.002(3) 0.002(4) 0.003(4)
C14 0.038(4) 0.042(5) 0.038(4) 0.000(3) -0.005(3) 0.008(4)
C15 0.052(5) 0.052(5) 0.041(4) 0.000(4) -0.010(4) 0.001(5)
C16 0.045(5) 0.055(6) 0.048(5) -0.002(4) -0.015(4) 0.005(4)
C17 0.036(5) 0.049(5) 0.058(5) -0.003(4) -0.006(4) 0.003(4)
C18 0.042(5) 0.042(5) 0.041(4) -0.002(4) 0.002(3) 0.001(4)
C19 0.035(4) 0.038(4) 0.036(4) -0.004(3) 0.000(3) 0.004(3)
C20 0.077(7) 0.035(4) 0.080(6) -0.005(4) -0.011(6) -0.003(6)
C21 0.072(7) 0.076(8) 0.082(7) 0.041(6) 0.017(6) -0.002(6)
C22 0.038(4) 0.038(4) 0.059(5) 0.014(4) 0.000(5) 0.001(4)
C23 0.049(6) 0.077(7) 0.065(6) -0.024(5) 0.016(5) -0.001(5)
C24 0.063(6) 0.050(5) 0.051(5) -0.006(4) -0.003(5) 0.007(5)
C25 0.044(5) 0.044(5) 0.042(4) -0.007(4) 0.000(4) 0.002(4)
C26 0.037(4) 0.056(5) 0.039(4) 0.000(4) -0.006(3) 0.003(4)
C27 0.039(5) 0.086(7) 0.041(4) 0.008(5) -0.004(4) 0.007(5)
C28 0.043(6) 0.098(8) 0.052(5) 0.014(5) -0.002(4) 0.019(6)
C29 0.046(6) 0.133(11) 0.039(5) -0.005(6) 0.001(4) 0.020(7)
C30 0.046(6) 0.094(8) 0.060(6) -0.035(6) -0.008(5) 0.014(6)
C31 0.053(6) 0.068(7) 0.050(5) -0.010(5) -0.003(4) 0.010(5)
C32 0.042(5) 0.048(5) 0.038(4) -0.003(4) -0.001(4) 0.000(4)
C33 0.044(5) 0.044(5) 0.074(6) 0.006(5) 0.000(5) 0.001(4)
C34 0.080(8) 0.049(6) 0.086(8) 0.007(5) 0.006(6) -0.004(6)
C35 0.066(7) 0.052(5) 0.071(6) -0.005(4) 0.009(6) -0.015(6)
C36 0.038(5) 0.073(7) 0.073(6) 0.000(5) 0.005(4) -0.002(5)
C37 0.051(6) 0.049(5) 0.054(5) 0.015(4) 0.002(4) -0.003(4)
C38 0.041(5) 0.042(5) 0.039(4) 0.004(4) 0.004(4) 0.005(4)
C39 0.053(6) 0.047(5) 0.054(5) 0.007(4) -0.009(4) -0.003(4)
C40 0.044(6) 0.054(6) 0.078(6) 0.019(5) -0.010(5) 0.000(5)
C41 0.055(6) 0.045(6) 0.104(8) 0.007(6) 0.003(6) -0.001(5)
C42 0.067(7) 0.040(5) 0.075(7) -0.011(5) 0.005(5) -0.003(5)
C43 0.045(5) 0.049(5) 0.053(5) 0.000(4) -0.004(4) -0.002(4)

loop_
_atom_type_symbol
_atom_type_description
_atom_type_scat_dispersion_real
_atom_type_scat_dispersion_imag
_atom_type_scat_source
C C 0.0033 0.0016 'International Tables Vol C Tables 4.2.6.8 and 6.1.1.4'
H H 0.0000 0.0000 'International Tables Vol C Tables 4.2.6.8 and 6.1.1.4'
P P 0.1023 0.0942 'International Tables Vol C Tables 4.2.6.8 and 6.1.1.4'
Si Si 0.0817 0.0704 'International Tables Vol C Tables 4.2.6.8 and 6.1.1.4'
Ni Ni 0.3393 1.1124 'International Tables Vol C Tables 4.2.6.8 and 6.1.1.4'

loop_
_geom_angle_atom_site_label_1
_geom_angle_atom_site_label_2
_geom_angle_atom_site_label_3
_geom_angle
C13 Ni1 P2 83.6(2)
C13 Ni1 P1 84.1(2)
P2 Ni1 P1 153.26(9)
C13 Ni1 Si1 161.7(2)
P2 Ni1 Si1 93.75(7)
P1 Ni1 Si1 105.06(9)
C7 P1 C3 104.0(4)
C7 P1 C5 102.7(4)
C3 P1 C5 102.9(4)
C7 P1 Ni1 103.7(3)
C3 P1 Ni1 132.3(3)
C5 P1 Ni1 107.9(3)
C19 P2 C25 106.2(4)
C19 P2 C22 105.3(4)
C25 P2 C22 110.3(4)
C19 P2 Ni1 102.7(2)
C25 P2 Ni1 120.2(3)
C22 P2 Ni1 110.9(3)
C32 Si1 C38 107.8(4)
C32 Si1 C26 100.1(4)
C38 Si1 C26 100.6(4)
C32 Si1 Ni1 108.1(3)
C38 Si1 Ni1 120.5(3)
C26 Si1 Ni1 117.7(2)
C3 C1 H1A 109.5
C3 C1 H1B 109.5
H1A C1 H1B 109.5
C3 C1 H1C 109.5
H1A C1 H1C 109.5
H1B C1 H1C 109.5
C3 C2 H2A 109.5
C3 C2 H2B 109.5
H2A C2 H2B 109.5
C3 C2 H2C 109.5
H2A C2 H2C 109.5
H2B C2 H2C 109.5
C2 C3 C1 112.0(8)
C2 C3 P1 112.1(6)
C1 C3 P1 111.7(7)
C2 C3 H3 106.9
C1 C3 H3 106.9
P1 C3 H3 106.9
C5 C4 H4A 109.5
C5 C4 H4B 109.5
H4A C4 H4B 109.5
C5 C4 H4C 109.5
H4A C4 H4C 109.5
H4B C4 H4C 109.5
C6 C5 C4 109.5(8)
C6 C5 P1 110.4(7)
C4 C5 P1 114.5(7)
C6 C5 H5 107.4
C4 C5 H5 107.4
P1 C5 H5 107.4
C5 C6 H6A 109.5
C5 C6 H6B 109.5
H6A C6 H6B 109.5
C5 C6 H6C 109.5
H6A C6 H6C 109.5
H6B C6 H6C 109.5
C12 C7 C8 120.4(8)
C12 C7 P1 113.2(6)
C8 C7 P1 126.4(8)
C9 C8 C7 119.6(10)
C9 C8 H8 120.2
C7 C8 H8 120.2
C8 C9 C10 120.5(8)
C8 C9 H9 119.7
C10 C9 H9 119.7
C9 C10 C11 119.5(9)
C9 C10 H10 120.2
C11 C10 H10 120.2
C12 C11 C10 120.8(10)
C12 C11 H11 119.6
C10 C11 H11 119.6
C7 C12 C11 119.1(8)
C7 C12 C13 117.9(7)
C11 C12 C13 122.9(8)
C14 C13 C12 117.4(7)
C14 C13 Ni1 113.0(5)
C12 C13 Ni1 117.0(6)
C14 C13 H13 101.9
C12 C13 H13 101.9
Ni1 C13 H13 101.9
C15 C14 C19 116.0(7)
C15 C14 C13 127.0(7)
C19 C14 C13 117.0(7)
C16 C15 C14 121.7(8)
C16 C15 H15 119.1
C14 C15 H15 119.1
C17 C16 C15 120.7(8)
C17 C16 H16 119.6
C15 C16 H16 119.6
C16 C17 C18 120.0(8)
C16 C17 H17 120.0
C18 C17 H17 120.0
C19 C18 C17 119.2(7)
C19 C18 H18 120.4
C17 C18 H18 120.4
C18 C19 C14 122.0(7)
C18 C19 P2 126.3(6)
C14 C19 P2 111.4(6)
C22 C20 H20A 109.5
C22 C20 H20B 109.5
H20A C20 H20B 109.5
C22 C20 H20C 109.5
H20A C20 H20C 109.5
H20B C20 H20C 109.5
C22 C21 H21A 109.5
C22 C21 H21B 109.5
H21A C21 H21B 109.5
C22 C21 H21C 109.5
H21A C21 H21C 109.5
H21B C21 H21C 109.5
C20 C22 C21 111.6(8)
C20 C22 P2 109.9(5)
C21 C22 P2 118.5(7)
C20 C22 H22 105.2
C21 C22 H22 105.2
P2 C22 H22 105.2
C25 C23 H23A 109.5
C25 C23 H23B 109.5
H23A C23 H23B 109.5
C25 C23 H23C 109.5
H23A C23 H23C 109.5
H23B C23 H23C 109.5
C25 C24 H24A 109.5
C25 C24 H24B 109.5
H24A C24 H24B 109.5
C25 C24 H24C 109.5
H24A C24 H24C 109.5
H24B C24 H24C 109.5
C24 C25 C23 109.1(8)
C24 C25 P2 108.6(5)
C23 C25 P2 115.6(6)
C24 C25 H25 107.8
C23 C25 H25 107.8
P2 C25 H25 107.8
C31 C26 C27 116.3(8)
C31 C26 Si1 122.5(7)
C27 C26 Si1 121.0(7)
C28 C27 C26 121.9(10)
C28 C27 H27 119.0
C26 C27 H27 119.0
C29 C28 C27 120.2(10)
C29 C28 H28 119.9
C27 C28 H28 119.9
C28 C29 C30 120.1(9)
C28 C29 H29 120.0
C30 C29 H29 120.0
C29 C30 C31 119.6(10)
C29 C30 H30 120.2
C31 C30 H30 120.2
C26 C31 C30 121.7(10)
C26 C31 H31 119.2
C30 C31 H31 119.2
C37 C32 C33 115.7(8)
C37 C32 Si1 125.6(7)
C33 C32 Si1 118.7(7)
C34 C33 C32 122.5(9)
C34 C33 H33 118.7
C32 C33 H33 118.7
C35 C34 C33 120.3(10)
C35 C34 H34 119.8
C33 C34 H34 119.8
C34 C35 C36 118.5(10)
C34 C35 H35 120.7
C36 C35 H35 120.7
C37 C36 C35 121.2(9)
C37 C36 H36 119.4
C35 C36 H36 119.4
C36 C37 C32 121.7(9)
C36 C37 H37 119.2
C32 C37 H37 119.2
C39 C38 C43 116.5(8)
C39 C38 Si1 121.0(6)
C43 C38 Si1 122.4(6)
C40 C39 C38 121.4(9)
C40 C39 H39 119.3
C38 C39 H39 119.3
C39 C40 C41 120.9(9)
C39 C40 H40 119.5
C41 C40 H40 119.5
C42 C41 C40 119.1(9)
C42 C41 H41 120.5
C40 C41 H41 120.5
C41 C42 C43 120.3(9)
C41 C42 H42 119.8
C43 C42 H42 119.8
C42 C43 C38 121.8(9)
C42 C43 H43 119.1
C38 C43 H43 119.1

loop_
_geom_bond_atom_site_label_1
_geom_bond_atom_site_label_2
_geom_bond_distance
Ni1 C13 2.030(8)
Ni1 P2 2.168(2)
Ni1 P1 2.194(2)
Ni1 Si1 2.338(2)
P1 C7 1.825(9)
P1 C3 1.866(8)
P1 C5 1.888(9)
P2 C19 1.834(7)
P2 C25 1.854(7)
P2 C22 1.857(7)
Si1 C32 1.906(9)
Si1 C38 1.908(8)
Si1 C26 1.928(8)
C1 C3 1.527(13)
C1 H1A 0.9800
C1 H1B 0.9800
C1 H1C 0.9800
C2 C3 1.520(13)
C2 H2A 0.9800
C2 H2B 0.9800
C2 H2C 0.9800
C3 H3 1.0000
C4 C5 1.530(11)
C4 H4A 0.9800
C4 H4B 0.9800
C4 H4C 0.9800
C5 C6 1.515(12)
C5 H5 1.0000
C6 H6A 0.9800
C6 H6B 0.9800
C6 H6C 0.9800
C7 C12 1.379(12)
C7 C8 1.414(11)
C8 C9 1.365(13)
C8 H8 0.9500
C9 C10 1.385(15)
C9 H9 0.9500
C10 C11 1.398(12)
C10 H10 0.9500
C11 C12 1.382(12)
C11 H11 0.9500
C12 C13 1.526(10)
C13 C14 1.495(11)
C13 H13 1.0000
C14 C15 1.403(10)
C14 C19 1.404(10)
C15 C16 1.368(11)
C15 H15 0.9500
C16 C17 1.366(11)
C16 H16 0.9500
C17 C18 1.386(10)
C17 H17 0.9500
C18 C19 1.382(10)
C18 H18 0.9500
C20 C22 1.516(11)
C20 H20A 0.9800
C20 H20B 0.9800
C20 H20C 0.9800
C21 C22 1.521(12)
C21 H21A 0.9800
C21 H21B 0.9800
C21 H21C 0.9800
C22 H22 1.0000
C23 C25 1.530(11)
C23 H23A 0.9800
C23 H23B 0.9800
C23 H23C 0.9800
C24 C25 1.515(11)
C24 H24A 0.9800
C24 H24B 0.9800
C24 H24C 0.9800
C25 H25 1.0000
C26 C31 1.393(12)
C26 C27 1.407(12)
C27 C28 1.387(11)
C27 H27 0.9500
C28 C29 1.361(14)
C28 H28 0.9500
C29 C30 1.385(15)
C29 H29 0.9500
C30 C31 1.400(12)
C30 H30 0.9500
C31 H31 0.9500
C32 C37 1.387(11)
C32 C33 1.395(12)
C33 C34 1.368(13)
C33 H33 0.9500
C34 C35 1.368(15)
C34 H34 0.9500
C35 C36 1.370(13)
C35 H35 0.9500
C36 C37 1.369(12)
C36 H36 0.9500
C37 H37 0.9500
C38 C39 1.393(11)
C38 C43 1.395(12)
C39 C40 1.375(12)
C39 H39 0.9500
C40 C41 1.377(13)
C40 H40 0.9500
C41 C42 1.367(14)
C41 H41 0.9500
C42 C43 1.383(12)
C42 H42 0.9500
C43 H43 0.9500

loop_
_geom_torsion_atom_site_label_1
_geom_torsion_atom_site_label_2
_geom_torsion_atom_site_label_3
_geom_torsion_atom_site_label_4
_geom_torsion
C7 P1 C3 C2 -172.3(7)
C5 P1 C3 C2 -65.5(7)
Ni1 P1 C3 C2 63.9(9)
C7 P1 C3 C1 61.0(7)
C5 P1 C3 C1 167.8(6)
Ni1 P1 C3 C1 -62.9(8)
C7 P1 C5 C6 -51.8(7)
C3 P1 C5 C6 -159.6(7)
Ni1 P1 C5 C6 57.3(7)
C7 P1 C5 C4 72.3(8)
C3 P1 C5 C4 -35.5(8)
Ni1 P1 C5 C4 -178.5(7)
C3 P1 C7 C12 -155.2(6)
C5 P1 C7 C12 97.9(6)
Ni1 P1 C7 C12 -14.4(7)
C3 P1 C7 C8 24.4(9)
C5 P1 C7 C8 -82.5(8)
Ni1 P1 C7 C8 165.2(7)
C12 C7 C8 C9 0.4(14)
P1 C7 C8 C9 -179.1(7)
C7 C8 C9 C10 -0.3(15)
C8 C9 C10 C11 0.3(15)
C9 C10 C11 C12 -0.5(14)
C8 C7 C12 C11 -0.6(13)
P1 C7 C12 C11 179.0(6)
C8 C7 C12 C13 -177.8(7)
P1 C7 C12 C13 1.8(10)
C10 C11 C12 C7 0.7(13)
C10 C11 C12 C13 177.7(8)
C7 C12 C13 C14 -125.5(8)
C11 C12 C13 C14 57.4(11)
C7 C12 C13 Ni1 13.9(10)
C11 C12 C13 Ni1 -163.2(7)
C12 C13 C14 C15 -3.6(12)
Ni1 C13 C14 C15 -144.5(7)
C12 C13 C14 C19 176.4(7)
Ni1 C13 C14 C19 35.4(8)
C19 C14 C15 C16 5.2(13)
C13 C14 C15 C16 -174.8(8)
C14 C15 C16 C17 -0.9(14)
C15 C16 C17 C18 -2.0(13)
C16 C17 C18 C19 0.3(12)
C17 C18 C19 C14 4.4(12)
C17 C18 C19 P2 -168.2(6)
C15 C14 C19 C18 -7.0(11)
C13 C14 C19 C18 173.0(7)
C15 C14 C19 P2 166.6(6)
C13 C14 C19 P2 -13.4(9)
C25 P2 C19 C18 -71.2(7)
C22 P2 C19 C18 45.7(8)
Ni1 P2 C19 C18 161.8(6)
C25 P2 C19 C14 115.5(6)
C22 P2 C19 C14 -127.5(6)
Ni1 P2 C19 C14 -11.4(6)
C19 P2 C22 C20 52.8(8)
C25 P2 C22 C20 166.9(7)
Ni1 P2 C22 C20 -57.5(8)
C19 P2 C22 C21 -77.2(8)
C25 P2 C22 C21 37.0(8)
Ni1 P2 C22 C21 172.5(7)
C19 P2 C25 C24 -83.8(7)
C22 P2 C25 C24 162.7(6)
Ni1 P2 C25 C24 31.8(7)
C19 P2 C25 C23 39.2(8)
C22 P2 C25 C23 -74.3(8)
Ni1 P2 C25 C23 154.8(6)
C31 C26 C27 C28 3.7(12)
Si1 C26 C27 C28 -171.4(6)
C26 C27 C28 C29 -1.9(13)
C27 C28 C29 C30 -1.7(15)
C28 C29 C30 C31 3.3(15)
C27 C26 C31 C30 -2.0(12)
Si1 C26 C31 C30 173.0(7)
C29 C30 C31 C26 -1.3(14)
C37 C32 C33 C34 -0.3(14)
Si1 C32 C33 C34 176.8(8)
C32 C33 C34 C35 0.8(16)
C33 C34 C35 C36 -0.3(16)
C34 C35 C36 C37 -0.7(15)
C35 C36 C37 C32 1.2(15)
C33 C32 C37 C36 -0.7(13)
Si1 C32 C37 C36 -177.5(7)
C43 C38 C39 C40 0.7(13)
Si1 C38 C39 C40 179.8(7)
C38 C39 C40 C41 0.7(15)
C39 C40 C41 C42 -1.3(15)
C40 C41 C42 C43 0.5(15)
C41 C42 C43 C38 0.9(15)
C39 C38 C43 C42 -1.5(13)
Si1 C38 C43 C42 179.4(7)
